data_4315024
loop_
_publ_author_name
'Koichiro Takao'
'Masaru Kato'
'Shinobu Takao'
'Akira Nagasawa'
'Gert Bernhard'
'Christoph Hennig'
'Yasuhisa Ikeda'

_publ_section_title
;
 Molecular Structure and Electrochemical Behavior of Uranyl(VI) Complex
 with Pentadentate Schiff Base Ligand: Prevention of Uranyl(V)
 Cation-Cation Interaction by Fully Chelating Equatorial Coordination
 Sites
;
_journal_name_full 'Inorganic Chemistry'
_journal_page_first 2349
_journal_page_last 2359
_journal_paper_doi 10.1021/ic902225f
_journal_volume 49
_journal_year 2010
_chemical_formula_moiety 'C18 H19 N3 O4 U, C2 H6 O S'
_chemical_formula_sum 'C20 H25 N3 O5 S U'
_chemical_formula_weight 657.52
_chemical_name_systematic
; 
 ? 
;
_space_group_IT_number 11
_symmetry_cell_setting monoclinic
_symmetry_Int_Tables_number 11
_symmetry_space_group_name_Hall '-P 2yb'
_symmetry_space_group_name_H-M 'P 1 21/m 1'
_atom_sites_solution_hydrogens geom
_atom_sites_solution_primary direct
_atom_sites_solution_secondary difmap
_audit_creation_method SHELXL-97
_cell_angle_alpha 90.00
_cell_angle_beta 101.61(2)
_cell_angle_gamma 90.00
_cell_formula_units_Z 2
_cell_length_a 8.171(2)
_cell_length_b 13.788(3)
_cell_length_c 9.795(3)
_cell_measurement_reflns_used 11604
_cell_measurement_temperature 173(2)
_cell_measurement_theta_max 27.4
_cell_measurement_theta_min 3.3
_cell_volume 1080.9(5)
_computing_cell_refinement PROCESS-AUTO
_computing_data_collection PROCESS-AUTO
_computing_data_reduction CrystalStructure
_computing_publication_material 'CrystalStructure 3.8'
_computing_structure_refinement 'SHELXL-97 (Sheldrick, 1997)'
_computing_structure_solution SIR92
_diffrn_ambient_temperature 173(2)
_diffrn_detector_area_resol_mean 10.00
_diffrn_measured_fraction_theta_full 0.997
_diffrn_measured_fraction_theta_max 0.997
_diffrn_measurement_device_type 'Rigaku RAXIS-RAPID'
_diffrn_measurement_method \w
_diffrn_radiation_monochromator graphite
_diffrn_radiation_source 'fine-focus sealed tube'
_diffrn_radiation_type MoK\a
_diffrn_radiation_wavelength 0.71075
_diffrn_reflns_av_R_equivalents 0.0337
_diffrn_reflns_av_sigmaI/netI 0.0199
_diffrn_reflns_limit_h_max 10
_diffrn_reflns_limit_h_min -10
_diffrn_reflns_limit_k_max 17
_diffrn_reflns_limit_k_min -16
_diffrn_reflns_limit_l_max 12
_diffrn_reflns_limit_l_min -12
_diffrn_reflns_number 10484
_diffrn_reflns_theta_full 27.43
_diffrn_reflns_theta_max 27.43
_diffrn_reflns_theta_min 3.32
_exptl_absorpt_coefficient_mu 7.641
_exptl_absorpt_correction_T_max 0.4608
_exptl_absorpt_correction_T_min 0.3246
_exptl_absorpt_correction_type numerical
_exptl_absorpt_process_details
;
    Higashi, T. (1999). Program for Absorption Correction.
    Rigaku Corporation, Tokyo, Japan.
;
_exptl_crystal_colour orange
_exptl_crystal_density_diffrn 2.020
_exptl_crystal_density_method 'not measured'
_exptl_crystal_description prism
_exptl_crystal_F_000 628
_exptl_crystal_size_max 0.19
_exptl_crystal_size_mid 0.16
_exptl_crystal_size_min 0.12
_refine_diff_density_max 0.917
_refine_diff_density_min -0.716
_refine_diff_density_rms 0.097
_refine_ls_extinction_coef 0.0011(3)
_refine_ls_extinction_expression Fc^*^=kFc[1+0.001xFc^2^\l^3^/sin(2\q)]^-1/4^
_refine_ls_extinction_method SHELXL
_refine_ls_goodness_of_fit_ref 1.085
_refine_ls_hydrogen_treatment refall
_refine_ls_matrix_type full
_refine_ls_number_parameters 153
_refine_ls_number_reflns 2563
_refine_ls_number_restraints 0
_refine_ls_restrained_S_all 1.085
_refine_ls_R_factor_all 0.0218
_refine_ls_R_factor_gt 0.0194
_refine_ls_shift/su_max 0.002
_refine_ls_shift/su_mean 0.000
_refine_ls_structure_factor_coef Fsqd
_refine_ls_weighting_details 'calc w=1/[\s^2^(Fo^2^)+(0.0238P)^2^+1.5169P] where P=(Fo^2^+2Fc^2^)/3'
_refine_ls_weighting_scheme calc
_refine_ls_wR_factor_gt 0.0481
_refine_ls_wR_factor_ref 0.0489
_reflns_number_gt 2392
_reflns_number_total 2563
_reflns_threshold_expression >2sigma(I)
_cod_data_source_file ic902225f_si_002_3.cif
_cod_data_source_block 1c
_cod_original_cell_volume 1081.0(5)
_cod_original_sg_symbol_H-M 'P 21/m'
_cod_database_code 4315024

loop_
_symmetry_equiv_pos_as_xyz
'x, y, z'
'-x, y+1/2, -z'
'-x, -y, -z'
'x, -y-1/2, z'

loop_
_atom_site_label
_atom_site_type_symbol
_atom_site_fract_x
_atom_site_fract_y
_atom_site_fract_z
_atom_site_U_iso_or_equiv
_atom_site_adp_type
_atom_site_occupancy
_atom_site_symmetry_multiplicity
_atom_site_calc_flag
_atom_site_refinement_flags
_atom_site_disorder_assembly
_atom_site_disorder_group
U1 U 0.871942(18) 0.2500 0.501033(15) 0.02241(7) Uani 1 2 d S . .
S1 S 0.4266(2) 0.20277(14) -0.09164(18) 0.0357(4) Uani 0.50 1 d P . .
O1 O 0.6508(4) 0.2500 0.4826(3) 0.0269(6) Uani 1 2 d S . .
O2 O 1.0921(4) 0.2500 0.5100(3) 0.0333(7) Uani 1 2 d S . .
O3 O 0.9025(3) 0.36400(16) 0.6667(2) 0.0308(5) Uani 1 1 d . . .
O4 O 0.5496(5) 0.2500 0.0252(4) 0.0659(15) Uani 1 2 d S . .
N1 N 0.8282(3) 0.4185(2) 0.3844(3) 0.0251(5) Uani 1 1 d . . .
N2 N 0.8553(4) 0.2500 0.2358(4) 0.0280(8) Uani 1 2 d S . .
H1 H 0.7522 0.2500 0.1762 0.023 Uiso 1 2 d S . .
C1 C 0.8036(4) 0.4375(2) 0.6853(3) 0.0268(6) Uani 1 1 d . . .
C2 C 0.7615(4) 0.4520(3) 0.8162(3) 0.0354(7) Uani 1 1 d . . .
H2 H 0.8000 0.4075 0.8896 0.042 Uiso 1 1 calc R . .
C3 C 0.6646(4) 0.5303(3) 0.8391(4) 0.0364(7) Uani 1 1 d . . .
H3 H 0.6368 0.5386 0.9280 0.044 Uiso 1 1 calc R . .
C4 C 0.6076(4) 0.5971(3) 0.7341(4) 0.0350(7) Uani 1 1 d . . .
H4 H 0.5417 0.6509 0.7507 0.042 Uiso 1 1 calc R . .
C5 C 0.6482(4) 0.5838(2) 0.6054(4) 0.0305(7) Uani 1 1 d . . .
H5 H 0.6104 0.6297 0.5337 0.037 Uiso 1 1 calc R . .
C6 C 0.7438(4) 0.5043(2) 0.5771(3) 0.0268(6) Uani 1 1 d . . .
C7 C 0.7754(4) 0.4938(2) 0.4368(3) 0.0282(6) Uani 1 1 d . . .
H7 H 0.7542 0.5491 0.3780 0.034 Uiso 1 1 calc R . .
C8 C 0.8394(4) 0.4252(3) 0.2357(3) 0.0310(7) Uani 1 1 d . . .
H8A H 0.8961 0.4862 0.2190 0.037 Uiso 1 1 calc R . .
H8B H 0.7258 0.4255 0.1767 0.037 Uiso 1 1 calc R . .
C9 C 0.9365(4) 0.3396(3) 0.1980(3) 0.0328(7) Uani 1 1 d . . .
H9A H 0.9362 0.3401 0.0969 0.039 Uiso 1 1 calc R . .
H9B H 1.0537 0.3427 0.2495 0.039 Uiso 1 1 calc R . .
C10 C 0.2253(6) 0.2500 -0.0826(6) 0.0467(13) Uani 1 2 d S . .
C11 C 0.4552(8) 0.2500 -0.2469(6) 0.0526(16) Uani 1 2 d S . .

loop_
_atom_site_aniso_label
_atom_site_aniso_U_11
_atom_site_aniso_U_22
_atom_site_aniso_U_33
_atom_site_aniso_U_23
_atom_site_aniso_U_13
_atom_site_aniso_U_12
U1 0.01906(9) 0.02557(10) 0.02063(9) 0.000 -0.00068(5) 0.000
S1 0.0317(8) 0.0437(9) 0.0322(8) 0.0107(7) 0.0071(6) 0.0078(7)
O1 0.0229(14) 0.0320(17) 0.0254(15) 0.000 0.0041(12) 0.000
O2 0.0235(15) 0.0399(19) 0.0337(17) 0.000 -0.0005(13) 0.000
O3 0.0367(12) 0.0264(11) 0.0246(10) -0.0014(9) -0.0050(9) 0.0028(9)
O4 0.032(2) 0.132(5) 0.0284(19) 0.000 -0.0064(16) 0.000
N1 0.0189(11) 0.0308(14) 0.0231(12) 0.0052(10) -0.0019(9) -0.0035(10)
N2 0.0220(17) 0.040(2) 0.0206(16) 0.000 0.0011(13) 0.000
C1 0.0248(14) 0.0249(15) 0.0275(14) -0.0020(12) -0.0023(11) -0.0043(11)
C2 0.0419(18) 0.0346(18) 0.0273(15) 0.0024(14) 0.0016(13) -0.0021(14)
C3 0.0365(18) 0.0389(19) 0.0343(17) -0.0048(15) 0.0081(14) -0.0037(14)
C4 0.0231(15) 0.0348(18) 0.0465(19) -0.0042(15) 0.0058(13) -0.0010(13)
C5 0.0220(14) 0.0293(16) 0.0375(17) 0.0042(13) -0.0005(12) -0.0009(12)
C6 0.0204(13) 0.0284(16) 0.0290(15) 0.0019(12) -0.0009(11) -0.0029(11)
C7 0.0237(14) 0.0278(16) 0.0301(15) 0.0085(13) -0.0021(11) -0.0031(11)
C8 0.0270(15) 0.0387(18) 0.0249(14) 0.0069(13) -0.0002(12) -0.0062(13)
C9 0.0223(14) 0.049(2) 0.0256(15) 0.0069(14) 0.0020(12) -0.0043(13)
C10 0.023(2) 0.070(4) 0.045(3) 0.000 0.002(2) 0.000
C11 0.047(3) 0.083(5) 0.027(2) 0.000 0.003(2) 0.000

loop_
_atom_type_symbol
_atom_type_description
_atom_type_scat_dispersion_real
_atom_type_scat_dispersion_imag
_atom_type_scat_source
C C 0.0033 0.0016 'International Tables Vol C Tables 4.2.6.8 and 6.1.1.4'
H H 0.0000 0.0000 'International Tables Vol C Tables 4.2.6.8 and 6.1.1.4'
N N 0.0061 0.0033 'International Tables Vol C Tables 4.2.6.8 and 6.1.1.4'
O O 0.0106 0.0060 'International Tables Vol C Tables 4.2.6.8 and 6.1.1.4'
S S 0.1246 0.1234 'International Tables Vol C Tables 4.2.6.8 and 6.1.1.4'
U U -9.6767 9.6646 'International Tables Vol C Tables 4.2.6.8 and 6.1.1.4'

loop_
_geom_angle_atom_site_label_1
_geom_angle_atom_site_label_2
_geom_angle_atom_site_label_3
_geom_angle
_geom_angle_site_symmetry_1
_geom_angle_site_symmetry_3
_geom_angle_publ_flag
O1 U1 O2 177.06(14) . . ?
O1 U1 O3 92.10(9) . . ?
O2 U1 O3 89.99(10) . . ?
O1 U1 O3 92.10(9) . 4_565 ?
O2 U1 O3 89.99(10) . 4_565 ?
O3 U1 O3 89.30(12) . 4_565 ?
O1 U1 N2 92.94(13) . . ?
O2 U1 N2 84.12(14) . . ?
O3 U1 N2 135.05(6) . . ?
O3 U1 N2 135.05(6) 4_565 . ?
O1 U1 N1 84.71(7) . . ?
O2 U1 N1 94.03(7) . . ?
O3 U1 N1 70.96(8) . . ?
O3 U1 N1 159.82(9) 4_565 . ?
N2 U1 N1 65.11(6) . . ?
O1 U1 N1 84.71(7) . 4_565 ?
O2 U1 N1 94.03(7) . 4_565 ?
O3 U1 N1 159.82(9) . 4_565 ?
O3 U1 N1 70.96(8) 4_565 4_565 ?
N2 U1 N1 65.11(6) . 4_565 ?
N1 U1 N1 128.29(12) . 4_565 ?
S1 S1 O4 64.46(9) 4_565 . ?
S1 S1 C11 67.67(10) 4_565 . ?
O4 S1 C11 108.7(2) . . ?
S1 S1 C10 68.64(9) 4_565 . ?
O4 S1 C10 106.5(2) . . ?
C11 S1 C10 101.4(3) . . ?
C1 O3 U1 130.69(19) . . ?
S1 O4 S1 51.07(19) 4_565 . ?
C7 N1 C8 116.1(3) . . ?
C7 N1 U1 125.8(2) . . ?
C8 N1 U1 117.4(2) . . ?
C9 N2 C9 112.8(4) . 4_565 ?
C9 N2 U1 108.43(19) . . ?
C9 N2 U1 108.43(19) 4_565 . ?
C9 N2 H1 103.8 . . ?
C9 N2 H1 103.8 4_565 . ?
U1 N2 H1 119.6 . . ?
O3 C1 C2 119.9(3) . . ?
O3 C1 C6 121.4(3) . . ?
C2 C1 C6 118.6(3) . . ?
C3 C2 C1 120.8(3) . . ?
C3 C2 H2 119.6 . . ?
C1 C2 H2 119.6 . . ?
C2 C3 C4 120.9(3) . . ?
C2 C3 H3 119.5 . . ?
C4 C3 H3 119.5 . . ?
C5 C4 C3 118.8(3) . . ?
C5 C4 H4 120.6 . . ?
C3 C4 H4 120.6 . . ?
C4 C5 C6 122.0(3) . . ?
C4 C5 H5 119.0 . . ?
C6 C5 H5 119.0 . . ?
C5 C6 C1 118.8(3) . . ?
C5 C6 C7 118.3(3) . . ?
C1 C6 C7 122.8(3) . . ?
N1 C7 C6 126.9(3) . . ?
N1 C7 H7 116.5 . . ?
C6 C7 H7 116.5 . . ?
N1 C8 C9 109.4(3) . . ?
N1 C8 H8A 109.8 . . ?
C9 C8 H8A 109.8 . . ?
N1 C8 H8B 109.8 . . ?
C9 C8 H8B 109.8 . . ?
H8A C8 H8B 108.2 . . ?
N2 C9 C8 107.9(2) . . ?
N2 C9 H9A 110.1 . . ?
C8 C9 H9A 110.1 . . ?
N2 C9 H9B 110.1 . . ?
C8 C9 H9B 110.1 . . ?
H9A C9 H9B 108.4 . . ?
S1 C10 S1 42.72(17) 4_565 . ?
S1 C11 S1 44.67(19) . 4_565 ?

loop_
_geom_bond_atom_site_label_1
_geom_bond_atom_site_label_2
_geom_bond_distance
_geom_bond_site_symmetry_2
_geom_bond_publ_flag
U1 O1 1.780(3) . ?
U1 O2 1.783(3) . ?
U1 O3 2.237(2) . ?
U1 O3 2.237(2) 4_565 ?
U1 N2 2.574(4) . ?
U1 N1 2.582(3) . ?
U1 N1 2.582(3) 4_565 ?
S1 S1 1.302(4) 4_565 ?
S1 O4 1.510(4) . ?
S1 C11 1.714(5) . ?
S1 C10 1.788(5) . ?
O3 C1 1.332(4) . ?
O4 S1 1.510(4) 4_565 ?
N1 C7 1.271(4) . ?
N1 C8 1.481(4) . ?
N2 C9 1.484(4) . ?
N2 C9 1.484(4) 4_565 ?
N2 H1 0.9235 . ?
C1 C2 1.407(5) . ?
C1 C6 1.415(4) . ?
C2 C3 1.384(5) . ?
C2 H2 0.9500 . ?
C3 C4 1.389(5) . ?
C3 H3 0.9500 . ?
C4 C5 1.379(5) . ?
C4 H4 0.9500 . ?
C5 C6 1.405(5) . ?
C5 H5 0.9500 . ?
C6 C7 1.456(5) . ?
C7 H7 0.9500 . ?
C8 C9 1.508(5) . ?
C8 H8A 0.9900 . ?
C8 H8B 0.9900 . ?
C9 H9A 0.9900 . ?
C9 H9B 0.9900 . ?
C10 S1 1.788(5) 4_565 ?
C11 S1 1.714(5) 4_565 ?

loop_
_geom_hbond_atom_site_label_D
_geom_hbond_atom_site_label_H
_geom_hbond_atom_site_label_A
_geom_hbond_site_symmetry_D
_geom_hbond_site_symmetry_H
_geom_hbond_site_symmetry_A
_geom_hbond_distance_DA
_geom_hbond_distance_DH
_geom_hbond_distance_HA
_geom_hbond_angle_DHA
_geom_hbond_publ_flag
N(2) H(1) O(4) . . . 2.902(4) 0.923 1.986 171.4 no

loop_
_geom_torsion_atom_site_label_1
_geom_torsion_atom_site_label_2
_geom_torsion_atom_site_label_3
_geom_torsion_atom_site_label_4
_geom_torsion
_geom_torsion_site_symmetry_1
_geom_torsion_site_symmetry_2
_geom_torsion_site_symmetry_3
_geom_torsion_site_symmetry_4
_geom_torsion_publ_flag
O1 U1 O3 C1 -32.1(3) . . . . ?
O2 U1 O3 C1 145.8(3) . . . . ?
O3 U1 O3 C1 -124.2(2) 4_565 . . . ?
N2 U1 O3 C1 64.2(3) . . . . ?
N1 U1 O3 C1 51.6(3) . . . . ?
N1 U1 O3 C1 -112.4(3) 4_565 . . . ?
C11 S1 O4 S1 52.7(2) . . . 4_565 ?
C10 S1 O4 S1 -55.8(2) . . . 4_565 ?
O1 U1 N1 C7 66.2(3) . . . . ?
O2 U1 N1 C7 -116.4(3) . . . . ?
O3 U1 N1 C7 -27.8(2) . . . . ?
O3 U1 N1 C7 -15.4(4) 4_565 . . . ?
N2 U1 N1 C7 162.0(3) . . . . ?
N1 U1 N1 C7 145.2(2) 4_565 . . . ?
O1 U1 N1 C8 -103.4(2) . . . . ?
O2 U1 N1 C8 73.9(2) . . . . ?
O3 U1 N1 C8 162.5(2) . . . . ?
O3 U1 N1 C8 174.9(2) 4_565 . . . ?
N2 U1 N1 C8 -7.7(2) . . . . ?
N1 U1 N1 C8 -24.4(3) 4_565 . . . ?
O1 U1 N2 C9 118.6(2) . . . . ?
O2 U1 N2 C9 -61.4(2) . . . . ?
O3 U1 N2 C9 22.7(3) . . . . ?
O3 U1 N2 C9 -145.44(18) 4_565 . . . ?
N1 U1 N2 C9 35.85(19) . . . . ?
N1 U1 N2 C9 -158.6(2) 4_565 . . . ?
O1 U1 N2 C9 -118.6(2) . . . 4_565 ?
O2 U1 N2 C9 61.4(2) . . . 4_565 ?
O3 U1 N2 C9 145.44(18) . . . 4_565 ?
O3 U1 N2 C9 -22.7(3) 4_565 . . 4_565 ?
N1 U1 N2 C9 158.6(2) . . . 4_565 ?
N1 U1 N2 C9 -35.85(19) 4_565 . . 4_565 ?
U1 O3 C1 C2 130.1(3) . . . . ?
U1 O3 C1 C6 -52.2(4) . . . . ?
O3 C1 C2 C3 177.3(3) . . . . ?
C6 C1 C2 C3 -0.5(5) . . . . ?
C1 C2 C3 C4 -0.5(5) . . . . ?
C2 C3 C4 C5 0.4(5) . . . . ?
C3 C4 C5 C6 0.7(5) . . . . ?
C4 C5 C6 C1 -1.7(5) . . . . ?
C4 C5 C6 C7 177.6(3) . . . . ?
O3 C1 C6 C5 -176.2(3) . . . . ?
C2 C1 C6 C5 1.5(4) . . . . ?
O3 C1 C6 C7 4.5(5) . . . . ?
C2 C1 C6 C7 -177.7(3) . . . . ?
C8 N1 C7 C6 176.2(3) . . . . ?
U1 N1 C7 C6 6.4(5) . . . . ?
C5 C6 C7 N1 -164.6(3) . . . . ?
C1 C6 C7 N1 14.6(5) . . . . ?
C7 N1 C8 C9 168.2(3) . . . . ?
U1 N1 C8 C9 -21.1(3) . . . . ?
C9 N2 C9 C8 177.7(2) 4_565 . . . ?
U1 N2 C9 C8 -62.2(3) . . . . ?
N1 C8 C9 N2 54.8(3) . . . . ?
O4 S1 C10 S1 53.23(18) . . . 4_565 ?
C11 S1 C10 S1 -60.35(18) . . . 4_565 ?
O4 S1 C11 S1 -50.9(2) . . . 4_565 ?
C10 S1 C11 S1 61.04(17) . . . 4_565 ?
